data_7243654
loop_
_publ_author_name
'Hu, Ji-Hong'
'Liu, Yuan-Chin'
'Chen, Jhy-Der'

_publ_section_title
;
 Cobalt(ii) coordination polymers constructed from
 bis(N-pyrid-3-ylmethyl)adipoamide and polycarboxylic acids: reversible
 structural transformation upon proton delivery and removal
;
_journal_issue 42
_journal_name_full CrystEngComm
_journal_page_first 7471
_journal_page_last 7478
_journal_paper_doi 10.1039/D1CE01216A
_journal_volume 23
_journal_year 2021
_chemical_formula_sum 'C30 H38 Co N4 O8'
_chemical_formula_weight 641.57
_space_group_crystal_system triclinic
_space_group_IT_number 2
_space_group_name_Hall '-P 1'
_space_group_name_H-M_alt 'P -1'
_atom_sites_solution_hydrogens mixed
_audit_creation_method SHELXL-2017/1
_audit_update_record
;
2021-09-07 deposited with the CCDC.	2021-10-01 downloaded from the CCDC.
;
_cell_angle_alpha 77.350(5)
_cell_angle_beta 76.486(5)
_cell_angle_gamma 74.932(5)
_cell_formula_units_Z 2
_cell_length_a 10.4474(9)
_cell_length_b 12.2491(10)
_cell_length_c 13.1227(11)
_cell_measurement_reflns_used 9229
_cell_measurement_temperature 296(2)
_cell_measurement_theta_max 28.14
_cell_measurement_theta_min 2.17
_cell_volume 1554.1(2)
_computing_cell_refinement 'Bruker SAINT'
_computing_data_collection 'Bruker APEX2'
_computing_data_reduction 'Bruker SAINT'
_computing_molecular_graphics 'Bruker SHELXTL'
_computing_publication_material 'Bruker SHELXTL'
_computing_structure_refinement 'SHELXL-2017/1 (Sheldrick, 2017)'
_computing_structure_solution 'SHELXS-97 (Sheldrick 2008)'
_diffrn_ambient_temperature 296(2)
_diffrn_measured_fraction_theta_full 0.999
_diffrn_measured_fraction_theta_max 0.991
_diffrn_measurement_device_type 'Bruker APEX-II CCD'
_diffrn_measurement_method '\f and \w scans'
_diffrn_radiation_type MoK\a
_diffrn_radiation_wavelength 0.71073
_diffrn_reflns_av_R_equivalents 0.0588
_diffrn_reflns_av_unetI/netI 0.0706
_diffrn_reflns_Laue_measured_fraction_full 0.999
_diffrn_reflns_Laue_measured_fraction_max 0.991
_diffrn_reflns_limit_h_max 12
_diffrn_reflns_limit_h_min -13
_diffrn_reflns_limit_k_max 16
_diffrn_reflns_limit_k_min -16
_diffrn_reflns_limit_l_max 17
_diffrn_reflns_limit_l_min -17
_diffrn_reflns_number 29162
_diffrn_reflns_point_group_measured_fraction_full 0.999
_diffrn_reflns_point_group_measured_fraction_max 0.991
_diffrn_reflns_theta_full 25.242
_diffrn_reflns_theta_max 28.367
_diffrn_reflns_theta_min 1.619
_exptl_absorpt_coefficient_mu 0.607
_exptl_absorpt_correction_T_max 0.7457
_exptl_absorpt_correction_T_min 0.6719
_exptl_absorpt_correction_type multi-scan
_exptl_absorpt_process_details 'SADABS V2008/1 (Bruker AXS, 2008)'
_exptl_crystal_colour pink
_exptl_crystal_density_diffrn 1.371
_exptl_crystal_description plate
_exptl_crystal_F_000 674
_exptl_crystal_size_max 0.200
_exptl_crystal_size_mid 0.200
_exptl_crystal_size_min 0.050
_refine_diff_density_max 0.953
_refine_diff_density_min -0.341
_refine_diff_density_rms 0.059
_refine_ls_extinction_method none
_refine_ls_goodness_of_fit_ref 1.030
_refine_ls_hydrogen_treatment mixed
_refine_ls_matrix_type full
_refine_ls_number_parameters 418
_refine_ls_number_reflns 7718
_refine_ls_number_restraints 0
_refine_ls_restrained_S_all 1.030
_refine_ls_R_factor_all 0.0865
_refine_ls_R_factor_gt 0.0477
_refine_ls_shift/su_max 0.001
_refine_ls_shift/su_mean 0.000
_refine_ls_structure_factor_coef Fsqd
_refine_ls_weighting_details 'w=1/[\s^2^(Fo^2^)+(0.0558P)^2^+0.2040P] where P=(Fo^2^+2Fc^2^)/3'
_refine_ls_weighting_scheme calc
_refine_ls_wR_factor_gt 0.1103
_refine_ls_wR_factor_ref 0.1235
_reflns_Friedel_coverage 0.000
_reflns_number_gt 5236
_reflns_number_total 7718
_reflns_threshold_expression 'I > 2\s(I)'
_cod_data_source_file d1ce01216a2.cif
_cod_data_source_block 3
_cod_depositor_comments
;
The following automatic conversions were performed:

data item '_exptl_absorpt_correction_type' value 'multi_scan' was
changed to 'multi-scan' in accordance with the
/home/data/users/saulius/crontab/automatic-downloads/rss-feeds/RSC/lib/dictionaries/cif_core.dic
dictionary named 'cif_core.dic' version 2.4.2 last updated on
2011-04-26.

Automatic conversion script
Id: cif_fix_values 7556 2019-12-06 15:28:31Z antanas 

 Adding full bibliography for 7243653--7243656.cif.
;
_cod_database_code 7243654
_shelx_shelxl_version_number 2017/1
_shelx_space_group_comment
; 
The symmetry employed for this shelxl refinement is uniquely defined 
by the following loop, which should always be used as a source of 
symmetry information in preference to the above space-group names. 
They are only intended as comments. 
;
_shelx_estimated_absorpt_t_min 0.888
_shelx_estimated_absorpt_t_max 0.970

loop_
_space_group_symop_operation_xyz
'x, y, z'
'-x, -y, -z'

loop_
_atom_site_label
_atom_site_type_symbol
_atom_site_fract_x
_atom_site_fract_y
_atom_site_fract_z
_atom_site_U_iso_or_equiv
_atom_site_adp_type
_atom_site_occupancy
_atom_site_site_symmetry_order
_atom_site_calc_flag
_atom_site_refinement_flags_posn
_atom_site_refinement_flags_adp
_atom_site_refinement_flags_occupancy
_atom_site_disorder_assembly
_atom_site_disorder_group
Co Co -0.32906(3) 0.75268(3) -0.12414(2) 0.02820(11) Uani 1 1 d . . . . .
O1 O -0.6913(3) 1.2817(2) -0.43763(18) 0.0833(8) Uani 1 1 d . . . . .
O2 O -0.07502(19) 0.21012(17) 0.16918(16) 0.0516(5) Uani 1 1 d . . . . .
O3 O -0.1382(2) 0.58458(16) -0.29551(15) 0.0490(5) Uani 1 1 d . . . . .
O4 O -0.33187(17) 0.60753(13) -0.17721(13) 0.0332(4) Uani 1 1 d . . . . .
O5 O -0.48541(16) 0.25423(13) 0.01462(12) 0.0295(4) Uani 1 1 d . . . . .
O6 O -0.4825(2) 0.13128(16) -0.08926(15) 0.0528(5) Uani 1 1 d . . . . .
O7 O -0.1550(2) 0.77804(18) -0.23362(16) 0.0406(5) Uani 1 1 d . . . . .
O8 O -0.31011(18) 0.89524(14) -0.06106(14) 0.0413(4) Uani 1 1 d . . . . .
H8C H -0.375796 0.909115 -0.010045 0.050 Uiso 1 1 d R U . . .
H8D H -0.314586 0.954525 -0.109105 0.050 Uiso 1 1 d R U . . .
N1 N -0.4514(2) 0.85614(16) -0.23650(15) 0.0333(5) Uani 1 1 d . . . . .
N2 N -0.6430(3) 1.22510(19) -0.27426(18) 0.0474(6) Uani 1 1 d . . . . .
H2A H -0.601523 1.235344 -0.228881 0.057 Uiso 1 1 calc R U . . .
N3 N -0.2345(2) 0.63996(16) 0.00331(15) 0.0325(5) Uani 1 1 d . . . . .
N4 N -0.2797(2) 0.28572(16) 0.12643(16) 0.0341(5) Uani 1 1 d . . . . .
H4A H -0.338943 0.281444 0.092545 0.041 Uiso 1 1 calc R U . . .
C1 C -0.5394(3) 0.9523(2) -0.21256(19) 0.0347(6) Uani 1 1 d . . . . .
H1A H -0.541385 0.973982 -0.148485 0.042 Uiso 1 1 calc R U . . .
C2 C -0.6273(3) 1.0214(2) -0.2764(2) 0.0374(6) Uani 1 1 d . . . . .
C3 C -0.6274(3) 0.9860(3) -0.3690(2) 0.0554(8) Uani 1 1 d . . . . .
H3A H -0.686985 1.028261 -0.413447 0.066 Uiso 1 1 calc R U . . .
C4 C -0.5378(3) 0.8870(3) -0.3950(2) 0.0577(9) Uani 1 1 d . . . . .
H4B H -0.536573 0.861937 -0.457258 0.069 Uiso 1 1 calc R U . . .
C5 C -0.4506(3) 0.8258(2) -0.3286(2) 0.0439(7) Uani 1 1 d . . . . .
H5A H -0.388668 0.760722 -0.348337 0.053 Uiso 1 1 calc R U . . .
C6 C -0.7147(3) 1.1331(2) -0.2453(2) 0.0486(7) Uani 1 1 d . . . . .
H6A H -0.792459 1.155072 -0.279740 0.058 Uiso 1 1 calc R U . . .
H6B H -0.747428 1.121516 -0.169033 0.058 Uiso 1 1 calc R U . . .
C7 C -0.6382(3) 1.2955(2) -0.3690(2) 0.0479(7) Uani 1 1 d . . . . .
C8 C -0.5654(3) 1.3904(2) -0.3828(2) 0.0505(7) Uani 1 1 d . . . . .
H8A H -0.481059 1.358394 -0.357435 0.061 Uiso 1 1 calc R U . . .
H8B H -0.619702 1.445837 -0.338376 0.061 Uiso 1 1 calc R U . . .
C9 C -0.5352(3) 1.4522(2) -0.4953(2) 0.0501(7) Uani 1 1 d . . . . .
H9A H -0.619013 1.483536 -0.521432 0.060 Uiso 1 1 calc R U . . .
H9B H -0.478810 1.397549 -0.539755 0.060 Uiso 1 1 calc R U . . .
C10 C -0.1309(3) 0.6555(2) 0.0382(2) 0.0402(6) Uani 1 1 d . . . . .
H10A H -0.092368 0.717542 0.004099 0.048 Uiso 1 1 calc R U . . .
C11 C -0.0789(3) 0.5833(2) 0.1227(2) 0.0462(7) Uani 1 1 d . . . . .
H11A H -0.006666 0.596650 0.144688 0.055 Uiso 1 1 calc R U . . .
C12 C -0.1352(3) 0.4916(2) 0.1738(2) 0.0416(6) Uani 1 1 d . . . . .
H12A H -0.101418 0.442336 0.230949 0.050 Uiso 1 1 calc R U . . .
C13 C -0.2425(2) 0.47293(19) 0.13990(18) 0.0306(5) Uani 1 1 d . . . . .
C14 C -0.2867(2) 0.5491(2) 0.05449(18) 0.0317(5) Uani 1 1 d . . . . .
H14A H -0.357968 0.536683 0.030542 0.038 Uiso 1 1 calc R U . . .
C15 C -0.3107(3) 0.3741(2) 0.19181(19) 0.0357(6) Uani 1 1 d . . . . .
H15A H -0.282421 0.340377 0.259289 0.043 Uiso 1 1 calc R U . . .
H15B H -0.407626 0.403404 0.206233 0.043 Uiso 1 1 calc R U . . .
C16 C -0.1606(3) 0.2108(2) 0.11795(19) 0.0348(6) Uani 1 1 d . . . . .
C17 C -0.1359(3) 0.1314(2) 0.0390(2) 0.0466(7) Uani 1 1 d . . . . .
H17A H -0.213828 0.097892 0.051371 0.056 Uiso 1 1 calc R U . . .
H17B H -0.128409 0.176437 -0.032003 0.056 Uiso 1 1 calc R U . . .
C18 C -0.0128(3) 0.0366(2) 0.0426(2) 0.0461(7) Uani 1 1 d . . . . .
H18A H -0.022450 -0.011908 0.111800 0.055 Uiso 1 1 calc R U . . .
H18B H 0.064914 0.069365 0.034190 0.055 Uiso 1 1 calc R U . . .
C19 C -0.2381(3) 0.5504(2) -0.23849(17) 0.0307(5) Uani 1 1 d . . . . .
C20 C -0.2521(2) 0.43148(19) -0.23992(18) 0.0297(5) Uani 1 1 d . . . . .
C21 C -0.1804(3) 0.3739(2) -0.32325(19) 0.0376(6) Uani 1 1 d . . . . .
H21A H -0.121994 0.408832 -0.377725 0.045 Uiso 1 1 calc R U . . .
C22 C -0.1945(3) 0.2646(2) -0.3266(2) 0.0417(7) Uani 1 1 d . . . . .
C23 C -0.2801(3) 0.2146(2) -0.24365(19) 0.0359(6) Uani 1 1 d . . . . .
H23A H -0.290884 0.141883 -0.244704 0.043 Uiso 1 1 calc R U . . .
C24 C -0.3512(2) 0.26967(19) -0.15788(17) 0.0287(5) Uani 1 1 d . . . . .
C25 C -0.3369(2) 0.37886(19) -0.15738(17) 0.0283(5) Uani 1 1 d . . . . .
H25A H -0.384496 0.416982 -0.101338 0.034 Uiso 1 1 calc R U . . .
C26 C -0.4452(2) 0.21419(19) -0.07105(18) 0.0304(5) Uani 1 1 d . . . . .
C27 C -0.1197(4) 0.2026(3) -0.4214(3) 0.0631(9) Uani 1 1 d . . . . .
C28 C -0.0387(9) 0.0743(8) -0.3631(6) 0.093(3) Uani 0.547(7) 1 d . . P A 1
H28A H 0.025390 0.085758 -0.326816 0.139 Uiso 0.547(7) 1 calc R U P A 1
H28B H -0.103070 0.036488 -0.312984 0.139 Uiso 0.547(7) 1 calc R U P A 1
H28C H 0.007656 0.027778 -0.416427 0.139 Uiso 0.547(7) 1 calc R U P A 1
C29 C -0.2145(16) 0.1838(11) -0.4750(11) 0.108(5) Uani 0.547(7) 1 d . . P A 1
H29A H -0.282605 0.151419 -0.423782 0.162 Uiso 0.547(7) 1 calc R U P A 1
H29B H -0.255980 0.255546 -0.513208 0.162 Uiso 0.547(7) 1 calc R U P A 1
H29C H -0.168663 0.131988 -0.523869 0.162 Uiso 0.547(7) 1 calc R U P A 1
C30 C -0.0029(12) 0.2530(9) -0.4847(8) 0.123(6) Uani 0.547(7) 1 d . . P A 1
H30A H 0.051069 0.260179 -0.437537 0.184 Uiso 0.547(7) 1 calc R U P A 1
H30B H 0.051080 0.203817 -0.533890 0.184 Uiso 0.547(7) 1 calc R U P A 1
H30C H -0.036237 0.327375 -0.523230 0.184 Uiso 0.547(7) 1 calc R U P A 1
C28' C -0.1427(12) 0.2978(9) -0.5333(5) 0.091(4) Uani 0.453(7) 1 d . . P A 2
H28D H -0.237589 0.324631 -0.533516 0.137 Uiso 0.453(7) 1 calc R U P A 2
H28E H -0.103966 0.361587 -0.535813 0.137 Uiso 0.453(7) 1 calc R U P A 2
H28F H -0.099821 0.261519 -0.594125 0.137 Uiso 0.453(7) 1 calc R U P A 2
C29' C -0.192(2) 0.1156(14) -0.4351(14) 0.108(5) Uani 0.453(7) 1 d . . P A 2
H29D H -0.286927 0.149658 -0.430643 0.162 Uiso 0.453(7) 1 calc R U P A 2
H29E H -0.155931 0.092433 -0.503306 0.162 Uiso 0.453(7) 1 calc R U P A 2
H29F H -0.180351 0.049772 -0.380128 0.162 Uiso 0.453(7) 1 calc R U P A 2
C30' C 0.0161(10) 0.1680(13) -0.4256(10) 0.096(5) Uani 0.453(7) 1 d . . P A 2
H30D H 0.050388 0.229741 -0.416006 0.144 Uiso 0.453(7) 1 calc R U P A 2
H30E H 0.034536 0.103520 -0.370388 0.144 Uiso 0.453(7) 1 calc R U P A 2
H30F H 0.058956 0.146181 -0.493566 0.144 Uiso 0.453(7) 1 calc R U P A 2
H7C H -0.135(3) 0.715(3) -0.257(3) 0.074(12) Uiso 1 1 d . . . . .
H7D H -0.090(3) 0.780(3) -0.213(2) 0.057(10) Uiso 1 1 d . . . . .

loop_
_atom_site_aniso_label
_atom_site_aniso_U_11
_atom_site_aniso_U_22
_atom_site_aniso_U_33
_atom_site_aniso_U_23
_atom_site_aniso_U_13
_atom_site_aniso_U_12
Co 0.0306(2) 0.02342(17) 0.03244(17) -0.00559(13) -0.00732(13) -0.00716(13)
O1 0.122(2) 0.0852(18) 0.0629(15) 0.0086(13) -0.0459(15) -0.0509(17)
O2 0.0380(12) 0.0535(12) 0.0727(13) -0.0247(10) -0.0230(10) -0.0035(9)
O3 0.0478(12) 0.0411(11) 0.0561(12) -0.0160(9) 0.0119(10) -0.0191(10)
O4 0.0357(10) 0.0249(9) 0.0400(9) -0.0108(7) -0.0030(8) -0.0074(7)
O5 0.0329(9) 0.0273(9) 0.0306(8) -0.0082(7) -0.0059(7) -0.0077(7)
O6 0.0750(15) 0.0419(11) 0.0516(11) -0.0216(9) 0.0028(10) -0.0319(10)
O7 0.0348(12) 0.0417(12) 0.0493(11) -0.0097(9) -0.0057(9) -0.0155(9)
O8 0.0470(12) 0.0334(10) 0.0482(10) -0.0086(8) -0.0103(9) -0.0144(8)
N1 0.0382(13) 0.0268(11) 0.0364(10) -0.0048(9) -0.0102(9) -0.0072(9)
N2 0.0602(16) 0.0346(13) 0.0484(13) -0.0019(10) -0.0209(12) -0.0069(12)
N3 0.0327(12) 0.0278(11) 0.0385(11) -0.0059(9) -0.0100(9) -0.0060(9)
N4 0.0322(12) 0.0288(11) 0.0450(12) -0.0088(9) -0.0133(9) -0.0056(9)
C1 0.0385(15) 0.0310(13) 0.0367(12) -0.0038(10) -0.0099(11) -0.0105(11)
C2 0.0352(15) 0.0319(14) 0.0433(14) -0.0007(11) -0.0081(12) -0.0082(11)
C3 0.063(2) 0.0538(19) 0.0471(16) -0.0030(14) -0.0272(15) 0.0019(16)
C4 0.078(2) 0.0556(19) 0.0409(15) -0.0142(14) -0.0269(15) 0.0025(17)
C5 0.0595(19) 0.0343(14) 0.0377(13) -0.0094(11) -0.0110(13) -0.0056(13)
C6 0.0449(18) 0.0383(16) 0.0564(17) -0.0018(13) -0.0122(14) -0.0014(13)
C7 0.0528(19) 0.0421(16) 0.0457(15) -0.0070(13) -0.0112(14) -0.0034(14)
C8 0.065(2) 0.0425(17) 0.0433(15) -0.0033(13) -0.0140(14) -0.0111(15)
C9 0.065(2) 0.0408(16) 0.0428(15) -0.0056(13) -0.0099(14) -0.0094(14)
C10 0.0361(16) 0.0335(14) 0.0528(15) -0.0056(12) -0.0108(13) -0.0103(12)
C11 0.0415(17) 0.0460(17) 0.0594(17) -0.0049(14) -0.0245(14) -0.0138(13)
C12 0.0436(17) 0.0374(15) 0.0452(14) -0.0040(12) -0.0193(13) -0.0042(12)
C13 0.0301(14) 0.0260(12) 0.0342(12) -0.0098(10) -0.0046(10) -0.0007(10)
C14 0.0292(14) 0.0292(13) 0.0385(13) -0.0087(10) -0.0092(11) -0.0045(10)
C15 0.0377(15) 0.0306(13) 0.0361(13) -0.0059(11) -0.0055(11) -0.0040(11)
C16 0.0312(15) 0.0329(13) 0.0429(14) -0.0081(11) -0.0063(11) -0.0108(11)
C17 0.0374(16) 0.0475(17) 0.0605(17) -0.0228(14) -0.0134(13) -0.0040(13)
C18 0.0369(16) 0.0414(16) 0.0632(18) -0.0194(13) -0.0128(14) -0.0024(13)
C19 0.0363(15) 0.0279(13) 0.0280(11) -0.0053(10) -0.0079(11) -0.0053(11)
C20 0.0309(14) 0.0266(12) 0.0320(11) -0.0089(10) -0.0053(10) -0.0043(10)
C21 0.0381(15) 0.0406(15) 0.0336(12) -0.0136(11) 0.0010(11) -0.0082(12)
C22 0.0416(17) 0.0438(16) 0.0400(14) -0.0235(12) -0.0008(12) -0.0023(13)
C23 0.0421(16) 0.0270(13) 0.0410(13) -0.0163(11) -0.0068(12) -0.0037(11)
C24 0.0320(14) 0.0247(12) 0.0322(11) -0.0096(9) -0.0098(10) -0.0036(10)
C25 0.0305(13) 0.0253(12) 0.0292(11) -0.0114(9) -0.0048(10) -0.0015(10)
C26 0.0355(14) 0.0222(11) 0.0347(12) -0.0077(10) -0.0107(11) -0.0026(10)
C27 0.059(2) 0.072(2) 0.0625(19) -0.0502(18) 0.0127(16) -0.0122(18)
C28 0.089(6) 0.082(6) 0.083(5) -0.047(5) 0.001(4) 0.036(5)
C29 0.090(7) 0.154(14) 0.100(10) -0.105(11) -0.007(6) -0.005(10)
C30 0.143(12) 0.129(9) 0.089(7) -0.077(7) 0.083(8) -0.061(9)
C28' 0.105(8) 0.111(8) 0.036(4) -0.035(4) -0.009(4) 0.031(6)
C29' 0.090(7) 0.154(14) 0.100(10) -0.105(11) -0.007(6) -0.005(10)
C30' 0.053(6) 0.140(12) 0.099(9) -0.083(9) -0.012(6) 0.023(8)

loop_
_atom_type_symbol
_atom_type_description
_atom_type_scat_dispersion_real
_atom_type_scat_dispersion_imag
_atom_type_scat_source
C C 0.0033 0.0016 'International Tables Vol C Tables 4.2.6.8 and 6.1.1.4'
H H 0.0000 0.0000 'International Tables Vol C Tables 4.2.6.8 and 6.1.1.4'
N N 0.0061 0.0033 'International Tables Vol C Tables 4.2.6.8 and 6.1.1.4'
O O 0.0106 0.0060 'International Tables Vol C Tables 4.2.6.8 and 6.1.1.4'
Co Co 0.3494 0.9721 'International Tables Vol C Tables 4.2.6.8 and 6.1.1.4'

loop_
_geom_angle_atom_site_label_1
_geom_angle_atom_site_label_2
_geom_angle_atom_site_label_3
_geom_angle
_geom_angle_site_symmetry_1
_geom_angle_site_symmetry_3
_geom_angle_publ_flag
O4 Co O7 92.97(8) . . ?
O4 Co O5 91.80(6) . 2_465 ?
O7 Co O5 174.00(7) . 2_465 ?
O4 Co N1 90.11(7) . . ?
O7 Co N1 90.16(8) . . ?
O5 Co N1 86.18(7) 2_465 . ?
O4 Co O8 174.45(6) . . ?
O7 Co O8 85.58(8) . . ?
O5 Co O8 90.01(6) 2_465 . ?
N1 Co O8 95.25(7) . . ?
O4 Co N3 87.41(7) . . ?
O7 Co N3 98.63(8) . . ?
O5 Co N3 85.22(7) 2_465 . ?
N1 Co N3 170.97(8) . . ?
O8 Co N3 87.51(7) . . ?
C19 O4 Co 127.58(16) . . ?
C26 O5 Co 127.29(15) . 2_465 ?
Co O7 H7C 99(2) . . ?
Co O7 H7D 119(2) . . ?
H7C O7 H7D 105(3) . . ?
Co O8 H8C 109.0 . . ?
Co O8 H8D 109.3 . . ?
H8C O8 H8D 107.8 . . ?
C5 N1 C1 116.9(2) . . ?
C5 N1 Co 123.02(17) . . ?
C1 N1 Co 119.95(15) . . ?
C7 N2 C6 123.1(2) . . ?
C7 N2 H2A 118.5 . . ?
C6 N2 H2A 118.5 . . ?
C10 N3 C14 116.7(2) . . ?
C10 N3 Co 125.51(17) . . ?
C14 N3 Co 117.75(15) . . ?
C16 N4 C15 121.20(19) . . ?
C16 N4 H4A 119.4 . . ?
C15 N4 H4A 119.4 . . ?
N1 C1 C2 124.6(2) . . ?
N1 C1 H1A 117.7 . . ?
C2 C1 H1A 117.7 . . ?
C3 C2 C1 117.2(2) . . ?
C3 C2 C6 122.8(2) . . ?
C1 C2 C6 119.9(2) . . ?
C2 C3 C4 119.1(3) . . ?
C2 C3 H3A 120.5 . . ?
C4 C3 H3A 120.5 . . ?
C5 C4 C3 119.7(2) . . ?
C5 C4 H4B 120.1 . . ?
C3 C4 H4B 120.1 . . ?
N1 C5 C4 122.4(2) . . ?
N1 C5 H5A 118.8 . . ?
C4 C5 H5A 118.8 . . ?
N2 C6 C2 112.5(2) . . ?
N2 C6 H6A 109.1 . . ?
C2 C6 H6A 109.1 . . ?
N2 C6 H6B 109.1 . . ?
C2 C6 H6B 109.1 . . ?
H6A C6 H6B 107.8 . . ?
O1 C7 N2 120.9(3) . . ?
O1 C7 C8 123.5(3) . . ?
N2 C7 C8 115.6(2) . . ?
C7 C8 C9 114.8(2) . . ?
C7 C8 H8A 108.6 . . ?
C9 C8 H8A 108.6 . . ?
C7 C8 H8B 108.6 . . ?
C9 C8 H8B 108.6 . . ?
H8A C8 H8B 107.5 . . ?
C8 C9 C9 112.9(3) . 2_484 ?
C8 C9 H9A 109.0 . . ?
C9 C9 H9A 109.0 2_484 . ?
C8 C9 H9B 109.0 . . ?
C9 C9 H9B 109.0 2_484 . ?
H9A C9 H9B 107.8 . . ?
N3 C10 C11 122.8(2) . . ?
N3 C10 H10A 118.6 . . ?
C11 C10 H10A 118.6 . . ?
C12 C11 C10 119.1(2) . . ?
C12 C11 H11A 120.4 . . ?
C10 C11 H11A 120.4 . . ?
C11 C12 C13 119.7(2) . . ?
C11 C12 H12A 120.2 . . ?
C13 C12 H12A 120.2 . . ?
C14 C13 C12 117.0(2) . . ?
C14 C13 C15 119.9(2) . . ?
C12 C13 C15 123.1(2) . . ?
N3 C14 C13 124.8(2) . . ?
N3 C14 H14A 117.6 . . ?
C13 C14 H14A 117.6 . . ?
N4 C15 C13 112.8(2) . . ?
N4 C15 H15A 109.0 . . ?
C13 C15 H15A 109.0 . . ?
N4 C15 H15B 109.0 . . ?
C13 C15 H15B 109.0 . . ?
H15A C15 H15B 107.8 . . ?
O2 C16 N4 121.6(2) . . ?
O2 C16 C17 122.6(2) . . ?
N4 C16 C17 115.8(2) . . ?
C18 C17 C16 115.1(2) . . ?
C18 C17 H17A 108.5 . . ?
C16 C17 H17A 108.5 . . ?
C18 C17 H17B 108.5 . . ?
C16 C17 H17B 108.5 . . ?
H17A C17 H17B 107.5 . . ?
C17 C18 C18 113.3(3) . 2 ?
C17 C18 H18A 108.9 . . ?
C18 C18 H18A 108.9 2 . ?
C17 C18 H18B 108.9 . . ?
C18 C18 H18B 108.9 2 . ?
H18A C18 H18B 107.7 . . ?
O3 C19 O4 125.6(2) . . ?
O3 C19 C20 118.8(2) . . ?
O4 C19 C20 115.7(2) . . ?
C25 C20 C21 119.7(2) . . ?
C25 C20 C19 119.68(19) . . ?
C21 C20 C19 120.6(2) . . ?
C20 C21 C22 121.2(2) . . ?
C20 C21 H21A 119.4 . . ?
C22 C21 H21A 119.4 . . ?
C23 C22 C21 117.8(2) . . ?
C23 C22 C27 120.9(2) . . ?
C21 C22 C27 121.3(3) . . ?
C22 C23 C24 122.1(2) . . ?
C22 C23 H23A 118.9 . . ?
C24 C23 H23A 118.9 . . ?
C25 C24 C23 118.9(2) . . ?
C25 C24 C26 120.5(2) . . ?
C23 C24 C26 120.6(2) . . ?
C20 C25 C24 120.3(2) . . ?
C20 C25 H25A 119.9 . . ?
C24 C25 H25A 119.9 . . ?
O5 C26 O6 124.2(2) . . ?
O5 C26 C24 118.45(19) . . ?
O6 C26 C24 117.3(2) . . ?
C29 C27 C30 119.6(8) . . ?
C30' C27 C29' 117.1(9) . . ?
C30' C27 C22 113.5(4) . . ?
C29 C27 C22 110.2(6) . . ?
C30 C27 C22 112.0(4) . . ?
C29' C27 C22 112.0(7) . . ?
C30' C27 C28' 106.7(8) . . ?
C29' C27 C28' 98.8(7) . . ?
C22 C27 C28' 107.1(3) . . ?
C29 C27 C28 108.7(6) . . ?
C30 C27 C28 101.2(6) . . ?
C22 C27 C28 103.6(3) . . ?
C27 C28 H28A 109.5 . . ?
C27 C28 H28B 109.5 . . ?
H28A C28 H28B 109.5 . . ?
C27 C28 H28C 109.5 . . ?
H28A C28 H28C 109.5 . . ?
H28B C28 H28C 109.5 . . ?
C27 C29 H29A 109.5 . . ?
C27 C29 H29B 109.5 . . ?
H29A C29 H29B 109.5 . . ?
C27 C29 H29C 109.5 . . ?
H29A C29 H29C 109.5 . . ?
H29B C29 H29C 109.5 . . ?
C27 C30 H30A 109.5 . . ?
C27 C30 H30B 109.5 . . ?
H30A C30 H30B 109.5 . . ?
C27 C30 H30C 109.5 . . ?
H30A C30 H30C 109.5 . . ?
H30B C30 H30C 109.5 . . ?
C27 C28' H28D 109.5 . . ?
C27 C28' H28E 109.5 . . ?
H28D C28' H28E 109.5 . . ?
C27 C28' H28F 109.5 . . ?
H28D C28' H28F 109.5 . . ?
H28E C28' H28F 109.5 . . ?
C27 C29' H29D 109.5 . . ?
C27 C29' H29E 109.5 . . ?
H29D C29' H29E 109.5 . . ?
C27 C29' H29F 109.5 . . ?
H29D C29' H29F 109.5 . . ?
H29E C29' H29F 109.5 . . ?
C27 C30' H30D 109.5 . . ?
C27 C30' H30E 109.5 . . ?
H30D C30' H30E 109.5 . . ?
C27 C30' H30F 109.5 . . ?
H30D C30' H30F 109.5 . . ?
H30E C30' H30F 109.5 . . ?

loop_
_geom_bond_atom_site_label_1
_geom_bond_atom_site_label_2
_geom_bond_distance
_geom_bond_site_symmetry_2
_geom_bond_publ_flag
Co O4 2.0558(15) . ?
Co O7 2.084(2) . ?
Co O5 2.1353(16) 2_465 ?
Co N1 2.1528(19) . ?
Co O8 2.1594(16) . ?
Co N3 2.1754(19) . ?
O1 C7 1.223(3) . ?
O2 C16 1.235(3) . ?
O3 C19 1.245(3) . ?
O4 C19 1.272(3) . ?
O5 C26 1.263(2) . ?
O6 C26 1.263(3) . ?
O7 H7C 0.85(4) . ?
O7 H7D 0.80(3) . ?
O8 H8C 0.8500 . ?
O8 H8D 0.8500 . ?
N1 C5 1.338(3) . ?
N1 C1 1.340(3) . ?
N2 C7 1.347(3) . ?
N2 C6 1.448(4) . ?
N2 H2A 0.8600 . ?
N3 C10 1.339(3) . ?
N3 C14 1.344(3) . ?
N4 C16 1.338(3) . ?
N4 C15 1.452(3) . ?
N4 H4A 0.8600 . ?
C1 C2 1.381(3) . ?
C1 H1A 0.9300 . ?
C2 C3 1.377(4) . ?
C2 C6 1.514(4) . ?
C3 C4 1.380(4) . ?
C3 H3A 0.9300 . ?
C4 C5 1.371(4) . ?
C4 H4B 0.9300 . ?
C5 H5A 0.9300 . ?
C6 H6A 0.9700 . ?
C6 H6B 0.9700 . ?
C7 C8 1.505(4) . ?
C8 C9 1.506(4) . ?
C8 H8A 0.9700 . ?
C8 H8B 0.9700 . ?
C9 C9 1.507(5) 2_484 ?
C9 H9A 0.9700 . ?
C9 H9B 0.9700 . ?
C10 C11 1.382(4) . ?
C10 H10A 0.9300 . ?
C11 C12 1.374(4) . ?
C11 H11A 0.9300 . ?
C12 C13 1.385(3) . ?
C12 H12A 0.9300 . ?
C13 C14 1.379(3) . ?
C13 C15 1.516(3) . ?
C14 H14A 0.9300 . ?
C15 H15A 0.9700 . ?
C15 H15B 0.9700 . ?
C16 C17 1.508(3) . ?
C17 C18 1.494(4) . ?
C17 H17A 0.9700 . ?
C17 H17B 0.9700 . ?
C18 C18 1.516(5) 2 ?
C18 H18A 0.9700 . ?
C18 H18B 0.9700 . ?
C19 C20 1.506(3) . ?
C20 C25 1.384(3) . ?
C20 C21 1.391(3) . ?
C21 C22 1.396(4) . ?
C21 H21A 0.9300 . ?
C22 C23 1.377(4) . ?
C22 C27 1.544(3) . ?
C23 C24 1.398(3) . ?
C23 H23A 0.9300 . ?
C24 C25 1.385(3) . ?
C24 C26 1.487(3) . ?
C25 H25A 0.9300 . ?
C27 C30' 1.362(10) . ?
C27 C29 1.430(15) . ?
C27 C30 1.501(9) . ?
C27 C29' 1.52(2) . ?
C27 C28' 1.686(9) . ?
C27 C28 1.690(9) . ?
C28 H28A 0.9600 . ?
C28 H28B 0.9600 . ?
C28 H28C 0.9600 . ?
C29 H29A 0.9600 . ?
C29 H29B 0.9600 . ?
C29 H29C 0.9600 . ?
C30 H30A 0.9600 . ?
C30 H30B 0.9600 . ?
C30 H30C 0.9600 . ?
C28' H28D 0.9600 . ?
C28' H28E 0.9600 . ?
C28' H28F 0.9600 . ?
C29' H29D 0.9600 . ?
C29' H29E 0.9600 . ?
C29' H29F 0.9600 . ?
C30' H30D 0.9600 . ?
C30' H30E 0.9600 . ?
C30' H30F 0.9600 . ?
